data_2201966
loop_
_publ_author_name
'Bendjeddou, Lamia'
'Cherouana, Aouatef'
'Dahaoui, Slimane'
'Benali-Cherif, Nourredine'
'Lecomte, Claude '

_publ_section_title
;
 Diprotonated adeninium diperchlorate hydrate at 120K
;
_journal_issue 5
_journal_name_full 'Acta Crystallographica Section E'
_journal_page_first o649
_journal_page_last o651
_journal_paper_doi 10.1107/S1600536803007906
_journal_volume 59
_journal_year 2003
_chemical_formula_iupac 'C5 H7 N5 2+, 2Cl O4 2-, H2 O'
_chemical_formula_moiety 'C5 H7 N5 2+, 2Cl O4 2-, H2 O'
_chemical_formula_structural 'C5 H9 Cl2 N5 O9'
_chemical_formula_sum 'C5 H9 Cl2 N5 O9'
_chemical_formula_weight 354.07
_chemical_name_common 'diprotonated adeninium diperchlorate hydrate'
_space_group_IT_number 2
_symmetry_cell_setting triclinic
_symmetry_space_group_name_Hall '-P 1'
_symmetry_space_group_name_H-M 'P -1'
_atom_sites_solution_hydrogens geom
_atom_sites_solution_primary direct
_atom_sites_solution_secondary difmap
_cell_angle_alpha 88.703(2)
_cell_angle_beta 70.074(2)
_cell_angle_gamma 64.789(2)
_cell_formula_units_Z 2
_cell_length_a 7.7777(2)
_cell_length_b 8.5114(2)
_cell_length_c 11.0871(3)
_cell_measurement_reflns_used 14891
_cell_measurement_temperature 120
_cell_measurement_theta_max 33.14
_cell_measurement_theta_min 1.97
_cell_volume 617.78(3)
_computing_cell_refinement 'DENZO and SCALEPACK (Otwinowski & Minor, 1997)'
_computing_data_collection 'KappaCCD Reference Manual (Nonius, 1998)'
_computing_data_reduction 'DENZO and SCALEPACK'
_computing_molecular_graphics 'ORTEP-3 (Farrujia, 1997) and PLUTON (Spek, 1990)'
_computing_publication_material 'WinGX (Farrugia, 1999) and PARST (Nardelli, 1995)'
_computing_structure_refinement 'SHELXL97 (Sheldrick, 1997)'
_computing_structure_solution 'SIR2002 (Burla et al., 2003)'
_diffrn_ambient_temperature 120
_diffrn_measured_fraction_theta_full 0.989
_diffrn_measured_fraction_theta_max 0.989
_diffrn_measurement_device 'Nonius KappaCCD'
_diffrn_measurement_method \f
_diffrn_radiation_monochromator graphite
_diffrn_radiation_source 'fine-focus sealed tube'
_diffrn_radiation_type MoK\a
_diffrn_radiation_wavelength 0.71073
_diffrn_reflns_av_R_equivalents 0.030
_diffrn_reflns_av_sigmaI/netI 0.0433
_diffrn_reflns_limit_h_max 11
_diffrn_reflns_limit_h_min -10
_diffrn_reflns_limit_k_max 13
_diffrn_reflns_limit_k_min -11
_diffrn_reflns_limit_l_max 16
_diffrn_reflns_limit_l_min -16
_diffrn_reflns_number 14891
_diffrn_reflns_theta_full 33.14
_diffrn_reflns_theta_max 33.14
_diffrn_reflns_theta_min 1.97
_exptl_absorpt_coefficient_mu 0.586
_exptl_absorpt_correction_type none
_exptl_crystal_colour colorless
_exptl_crystal_density_diffrn 1.903
_exptl_crystal_density_method 'not measured'
_exptl_crystal_description needle
_exptl_crystal_F_000 360
_exptl_crystal_size_max 0.3
_exptl_crystal_size_mid 0.2
_exptl_crystal_size_min 0.1
_refine_diff_density_max 0.480
_refine_diff_density_min -0.604
_refine_ls_extinction_method none
_refine_ls_goodness_of_fit_ref 1.100
_refine_ls_hydrogen_treatment mixed
_refine_ls_matrix_type full
_refine_ls_number_parameters 207
_refine_ls_number_reflns 4647
_refine_ls_number_restraints 4
_refine_ls_restrained_S_all 1.103
_refine_ls_R_factor_all 0.0530
_refine_ls_R_factor_gt 0.0355
_refine_ls_shift/su_max 0.003
_refine_ls_shift/su_mean 0.000
_refine_ls_structure_factor_coef Fsqd
_refine_ls_weighting_details 'calc w = 1/[\s^2^(Fo^2^)+(0.058P)^2^] where P = (Fo^2^+2Fc^2^)/3'
_refine_ls_weighting_scheme calc
_refine_ls_wR_factor_gt 0.1002
_refine_ls_wR_factor_ref 0.1051
_reflns_number_gt 3520
_reflns_number_total 4647
_reflns_threshold_expression I>2\s(I)
_cod_data_source_file dn6064.cif
_cod_data_source_block I
_cod_database_code 2201966
_cod_database_fobs_code 2201966

loop_
_symmetry_equiv_pos_as_xyz
'x, y, z'
'-x, -y, -z'

loop_
_atom_site_label
_atom_site_fract_x
_atom_site_fract_y
_atom_site_fract_z
_atom_site_U_iso_or_equiv
_atom_site_adp_type
_atom_site_calc_flag
_atom_site_refinement_flags
_atom_site_occupancy
_atom_site_disorder_assembly
_atom_site_disorder_group
_atom_site_type_symbol
Cl1 0.33276(5) 0.30700(4) 0.04545(3) 0.01462(8) Uani d . 1 . . Cl
Cl2 0.09320(6) 0.73038(4) 0.47966(3) 0.02185(10) Uani d D 1 . . Cl
O1 0.39018(18) 0.40062(16) -0.05868(12) 0.0285(3) Uani d . 1 . . O
O3 0.51275(15) 0.16082(13) 0.05086(10) 0.0184(2) Uani d . 1 . . O
O6 0.17584(18) 0.55024(14) 0.50410(11) 0.0275(3) Uani d . 1 . . O
O4 0.19887(17) 0.24322(14) 0.02364(12) 0.0240(2) Uani d . 1 . . O
O8 0.22430(17) 0.74387(15) 0.35731(12) 0.0262(3) Uani d . 1 . . O
O2 0.22803(17) 0.42359(14) 0.16684(11) 0.0268(3) Uani d . 1 . . O
O1W 0.22631(17) 0.41867(14) 0.72967(11) 0.0186(2) Uani d D 1 . . O
N1 0.47554(17) 0.20666(15) 0.32794(11) 0.0148(2) Uani d . 1 . . N
H1 0.3492 0.2554 0.3785 0.018 Uiso calc R 1 . . H
N7 0.94493(17) -0.20159(14) 0.18786(11) 0.0126(2) Uani d . 1 . . N
H7 0.9362 -0.2985 0.1998 0.015 Uiso calc R 1 . . H
O7 -0.10692(17) 0.77912(17) 0.47463(12) 0.0360(3) Uani d . 1 . . O
N3 0.75792(18) 0.25921(14) 0.20731(11) 0.0144(2) Uani d . 1 . . N
N9 1.07032(17) -0.01574(14) 0.12476(11) 0.0136(2) Uani d . 1 . . N
H9 1.1569 0.0249 0.0891 0.016 Uiso calc R 1 . . H
N6 0.47791(19) -0.06836(16) 0.34398(13) 0.0208(3) Uani d . 1 . . N
H6A 0.3488 -0.0194 0.3883 0.025 Uiso calc R 1 . . H
H6B 0.5441 -0.1808 0.3266 0.025 Uiso calc R 1 . . H
C5 0.7845(2) -0.03561(16) 0.22907(12) 0.0122(2) Uani d . 1 . . C
C8 1.1134(2) -0.18642(17) 0.12718(13) 0.0143(3) Uani d . 1 . . C
H8 1.2432 -0.2797 0.0912 0.017 Uiso calc R 1 . . H
C4 0.8640(2) 0.08223(17) 0.18914(12) 0.0120(2) Uani d . 1 . . C
C6 0.5737(2) 0.02835(17) 0.30290(13) 0.0139(2) Uani d . 1 . . C
C2 0.5652(2) 0.31327(18) 0.27776(14) 0.0161(3) Uani d . 1 . . C
H2 0.4823 0.4337 0.2953 0.019 Uiso calc R 1 . . H
O5A 0.0368(9) 0.8396(9) 0.5939(6) 0.0414(13) Uani d PD 0.50 . . O
O5B 0.1143(8) 0.8443(9) 0.5674(6) 0.0388(12) Uani d PD 0.50 . . O
H1W 0.188(3) 0.451(3) 0.6707(16) 0.047(5) Uiso d D 1 . . H
H2W 0.232(3) 0.482(2) 0.7765(18) 0.047(5) Uiso d D 1 . . H

loop_
_atom_site_aniso_label
_atom_site_aniso_U_11
_atom_site_aniso_U_22
_atom_site_aniso_U_33
_atom_site_aniso_U_12
_atom_site_aniso_U_13
_atom_site_aniso_U_23
Cl1 0.01297(15) 0.01232(14) 0.01924(16) -0.00603(12) -0.00618(12) 0.00278(11)
Cl2 0.0274(2) 0.01333(15) 0.01695(17) -0.00175(14) -0.00851(14) 0.00041(12)
O1 0.0299(6) 0.0332(6) 0.0342(7) -0.0219(6) -0.0163(5) 0.0212(5)
O3 0.0132(5) 0.0140(5) 0.0227(5) -0.0015(4) -0.0062(4) 0.0000(4)
O6 0.0281(6) 0.0142(5) 0.0262(6) -0.0011(5) -0.0049(5) 0.0058(4)
O4 0.0218(6) 0.0228(5) 0.0377(6) -0.0153(5) -0.0161(5) 0.0086(5)
O8 0.0205(6) 0.0276(6) 0.0338(7) -0.0146(5) -0.0092(5) 0.0129(5)
O2 0.0211(6) 0.0190(5) 0.0283(6) 0.0017(5) -0.0085(5) -0.0076(4)
O1W 0.0207(5) 0.0140(5) 0.0222(5) -0.0091(4) -0.0071(4) 0.0013(4)
N1 0.0101(5) 0.0123(5) 0.0176(5) -0.0035(4) -0.0018(4) 0.0010(4)
N7 0.0120(5) 0.0084(5) 0.0150(5) -0.0031(4) -0.0041(4) 0.0014(4)
O7 0.0138(5) 0.0369(7) 0.0374(7) -0.0019(5) 0.0008(5) 0.0173(6)
N3 0.0139(5) 0.0104(5) 0.0179(5) -0.0045(4) -0.0058(4) 0.0019(4)
N9 0.0108(5) 0.0130(5) 0.0163(5) -0.0059(4) -0.0032(4) 0.0023(4)
N6 0.0129(6) 0.0144(5) 0.0292(7) -0.0063(5) -0.0007(5) 0.0026(5)
C5 0.0118(6) 0.0104(5) 0.0130(6) -0.0040(5) -0.0040(5) 0.0011(4)
C8 0.0132(6) 0.0124(6) 0.0155(6) -0.0041(5) -0.0053(5) 0.0013(5)
C4 0.0112(6) 0.0111(5) 0.0131(6) -0.0045(5) -0.0044(5) 0.0005(4)
C6 0.0123(6) 0.0133(6) 0.0153(6) -0.0054(5) -0.0046(5) 0.0023(5)
C2 0.0164(6) 0.0104(6) 0.0201(7) -0.0044(5) -0.0071(5) 0.0015(5)
O5A 0.068(4) 0.0272(17) 0.029(2) -0.013(3) -0.028(3) -0.0019(16)
O5B 0.065(4) 0.0194(14) 0.032(3) -0.008(2) -0.032(3) -0.0016(16)

loop_
_atom_type_symbol
_atom_type_description
_atom_type_scat_dispersion_real
_atom_type_scat_dispersion_imag
_atom_type_scat_source
C C 0.0033 0.0016 'International Tables Vol C Tables 4.2.6.8 and 6.1.1.4'
H H 0 0 'International Tables Vol C Tables 4.2.6.8 and 6.1.1.4'
Cl Cl 0.1484 0.1585 'International Tables Vol C Tables 4.2.6.8 and 6.1.1.4'
N N 0.0061 0.0033 'International Tables Vol C Tables 4.2.6.8 and 6.1.1.4'
O O 0.0106 0.006 'International Tables Vol C Tables 4.2.6.8 and 6.1.1.4'

loop_
_geom_angle_atom_site_label_1
_geom_angle_atom_site_label_2
_geom_angle_atom_site_label_3
_geom_angle
_geom_angle_publ_flag
O1 Cl1 O3 109.82(7) y
O1 Cl1 O2 109.39(7) y
O3 Cl1 O2 109.11(6) y
O1 Cl1 O4 109.38(7) y
O3 Cl1 O4 109.56(6) y
O2 Cl1 O4 109.57(7) y
O5A Cl2 O8 121.7(2) y
O5A Cl2 O6 107.8(3) y
O8 Cl2 O6 109.12(7) y
O5A Cl2 O7 99.8(2) y
O8 Cl2 O7 108.92(7) y
O6 Cl2 O7 108.68(8) y
O5A Cl2 O5B 23.4(3) ?
O8 Cl2 O5B 100.2(2) y
O6 Cl2 O5B 110.7(3) y
O7 Cl2 O5B 118.7(2) y
C6 N1 C2 124.11(12) y
C8 N7 C5 108.34(11) y
C2 N3 C4 112.31(11) ?
C8 N9 C4 108.09(11) ?
N7 C5 C4 107.23(11) ?
N7 C5 C6 133.46(12) ?
C4 C5 C6 119.25(12) ?
N7 C8 N9 109.88(12) ?
N3 C4 N9 126.97(12) ?
N3 C4 C5 126.55(12) ?
N9 C4 C5 106.45(11) ?
N6 C6 N1 122.11(13) ?
N6 C6 C5 125.55(13) ?
N1 C6 C5 112.34(12) ?
N3 C2 N1 125.09(13) ?
O5B O5A Cl2 85.3(12) ?
O5A O5B Cl2 71.3(11) ?

loop_
_geom_bond_atom_site_label_1
_geom_bond_atom_site_label_2
_geom_bond_site_symmetry_2
_geom_bond_distance
_geom_bond_publ_flag
Cl1 O1 . 1.4413(11) y
Cl1 O3 . 1.4426(10) y
Cl1 O2 . 1.4437(11) y
Cl1 O4 . 1.4480(11) y
Cl2 O5A . 1.410(6) y
Cl2 O8 . 1.4293(12) y
Cl2 O6 . 1.4483(11) y
Cl2 O7 . 1.4511(13) y
Cl2 O5B . 1.483(6) y
N1 C6 . 1.3605(17) y
N1 C2 . 1.3681(17) y
N7 C8 . 1.3138(17) y
N7 C5 . 1.3784(16) y
N3 C2 . 1.3033(18) ?
N3 C4 . 1.3534(16) ?
N9 C8 . 1.3465(17) ?
N9 C4 . 1.3736(17) ?
N6 C6 . 1.3090(18) ?
C5 C4 . 1.3802(18) ?
C5 C6 . 1.4145(19) ?
O5A O5B . 0.592(7) ?

loop_
_geom_hbond_atom_site_label_D
_geom_hbond_atom_site_label_H
_geom_hbond_atom_site_label_A
_geom_hbond_site_symmetry_A
_geom_hbond_distance_DH
_geom_hbond_distance_HA
_geom_hbond_distance_DA
_geom_hbond_angle_DHA
N1 H1 O7 2_566 0.86 2.16 2.909(2) 146
N1 H1 O6 . 0.86 2.46 3.025(2) 124
N7 H7 O1W 2_656 0.86 1.91 2.686(2) 150
N7 H7 O2 1_645 0.86 2.40 2.963(2) 123
N9 H9 O4 1_655 0.86 2.09 2.849(2) 146
N9 H9 O3 2_755 0.86 2.33 2.868(2) 121
N6 H6A O7 2_566 0.86 2.22 2.941(2) 141
N6 H6B O1W 2_656 0.86 1.97 2.799(2) 161
O1W H1W O6 . 0.800(10) 2.030(10) 2.798(2) 160(2)
O1W H2W N3 2_666 0.780(10) 2.25(2) 2.907(2) 142(2)
O1W H2W O1 1_556 0.780(10) 2.47(2) 3.002(2) 127(2)
